data_4071508
loop_
_publ_author_name
'Gott, Andrew L.'
'Clarke, Adam J.'
'Clarkson, Guy J.'
'Munslow, Ian J.'
'Wade, Andrew R.'
'Scott, Peter'

_publ_section_title
;
 Single Diastereomer Half-Sandwich Salicyloxazoline Complexes of Titanium
 and Zirconium
;
_journal_issue 12
_journal_name_full Organometallics
_journal_page_first 2706
_journal_paper_doi 10.1021/om8002027
_journal_volume 27
_journal_year 2008
_chemical_absolute_configuration rm
_chemical_formula_moiety 'C33 H53 N O2 Zr'
_chemical_formula_sum 'C33 H53 N O2 Zr'
_chemical_formula_weight 586.98
_chemical_name_systematic
; 
 ? 
;
_space_group_IT_number 4
_symmetry_cell_setting monoclinic
_symmetry_space_group_name_Hall 'P 2yb'
_symmetry_space_group_name_H-M 'P 1 21 1'
_atom_sites_solution_hydrogens geom
_atom_sites_solution_primary direct
_atom_sites_solution_secondary difmap
_audit_creation_method SHELXL-97
_cell_angle_alpha 90.00
_cell_angle_beta 105.1710(10)
_cell_angle_gamma 90.00
_cell_formula_units_Z 2
_cell_length_a 9.9231(6)
_cell_length_b 17.3758(11)
_cell_length_c 9.9311(6)
_cell_measurement_reflns_used 4591
_cell_measurement_temperature 180(2)
_cell_measurement_theta_max 28.71
_cell_measurement_theta_min 0.995
_cell_volume 1652.66(18)
_computing_cell_refinement 'SAINT (Siemens, 1995)'
_computing_data_collection 'SMART (Siemens, 1994)'
_computing_data_reduction 'SAINT (Siemens, 1995)'
_computing_molecular_graphics 'SHELXTL (Sheldrick, 1997)'
_computing_publication_material 'SHELXTL (Sheldrick, 1997)'
_computing_structure_refinement 'SHELXL-97 (Sheldrick, 1997)'
_computing_structure_solution 'SHELXS-97 (Sheldrick, 1990)'
_diffrn_ambient_temperature 180(2)
_diffrn_detector_area_resol_mean 8.192
_diffrn_measured_fraction_theta_full 0.995
_diffrn_measured_fraction_theta_max 0.924
_diffrn_measurement_device_type 'Siemens SMART diffractometer'
_diffrn_measurement_method '\w scans'
_diffrn_radiation_monochromator graphite
_diffrn_radiation_source 'fine-focus sealed tube'
_diffrn_radiation_type MoK\a
_diffrn_radiation_wavelength 0.71073
_diffrn_reflns_av_R_equivalents 0.0453
_diffrn_reflns_av_sigmaI/netI 0.1151
_diffrn_reflns_limit_h_max 13
_diffrn_reflns_limit_h_min -13
_diffrn_reflns_limit_k_max 23
_diffrn_reflns_limit_k_min -23
_diffrn_reflns_limit_l_max 12
_diffrn_reflns_limit_l_min -10
_diffrn_reflns_number 10368
_diffrn_reflns_theta_full 25.00
_diffrn_reflns_theta_max 28.71
_diffrn_reflns_theta_min 2.12
_diffrn_standards_decay_% nil
_exptl_absorpt_coefficient_mu 0.359
_exptl_absorpt_correction_T_max 0.927991
_exptl_absorpt_correction_T_min 0.727070
_exptl_absorpt_correction_type multi-scan
_exptl_absorpt_process_details 'SADABS (Sheldrick, 1996)'
_exptl_crystal_colour Colourless
_exptl_crystal_density_diffrn 1.180
_exptl_crystal_density_method 'not measured'
_exptl_crystal_description Block
_exptl_crystal_F_000 628
_exptl_crystal_size_max 0.21
_exptl_crystal_size_mid 0.18
_exptl_crystal_size_min 0.15
_refine_diff_density_max 0.580
_refine_diff_density_min -0.373
_refine_diff_density_rms 0.065
_refine_ls_abs_structure_details 'Flack H D (1983), Acta Cryst. A39, 876-881, 2612 Friedel pairs'
_refine_ls_abs_structure_Flack 0.03(4)
_refine_ls_extinction_method none
_refine_ls_goodness_of_fit_ref 0.916
_refine_ls_hydrogen_treatment constr
_refine_ls_matrix_type full
_refine_ls_number_parameters 350
_refine_ls_number_reflns 7138
_refine_ls_number_restraints 1
_refine_ls_restrained_S_all 0.915
_refine_ls_R_factor_all 0.0899
_refine_ls_R_factor_gt 0.0502
_refine_ls_shift/su_max 0.000
_refine_ls_shift/su_mean 0.000
_refine_ls_structure_factor_coef Fsqd
_refine_ls_weighting_details 'calc w=1/[\s^2^(Fo^2^)+(0.0225P)^2^+0.0000P] where P=(Fo^2^+2Fc^2^)/3'
_refine_ls_weighting_scheme calc
_refine_ls_wR_factor_gt 0.0721
_refine_ls_wR_factor_ref 0.0820
_reflns_number_gt 4838
_reflns_number_total 7138
_reflns_threshold_expression >2sigma(I)
_cod_data_source_file om8002027-file002.cif
_cod_data_source_block tphox2m
_cod_depositor_comments
;
The following automatic conversions were performed:

'_symmetry_cell_setting' value 'Monoclinic' changed to 'monoclinic'
according to /home/saulius/struct/CIF-dictionaries/cif_core.dic
dictionary named 'cif_core.dic' version 2.4.1 from 2010-06-29.

Automatic conversion script
Id: cif_fix_values 1715 2011-07-08 13:25:40Z adriana 
;
_cod_original_sg_symbol_H-M P2(1)
_cod_database_code 4071508

loop_
_symmetry_equiv_pos_as_xyz
'x, y, z'
'-x, y+1/2, -z'

loop_
_atom_site_label
_atom_site_type_symbol
_atom_site_fract_x
_atom_site_fract_y
_atom_site_fract_z
_atom_site_U_iso_or_equiv
_atom_site_adp_type
_atom_site_occupancy
_atom_site_symmetry_multiplicity
_atom_site_calc_flag
_atom_site_refinement_flags
Zr1 Zr 0.04932(4) 0.45804(3) 0.62434(3) 0.02938(10) Uani 1 1 d .
O1 O -0.1680(3) 0.39930(16) 0.9453(3) 0.0405(8) Uani 1 1 d .
O2 O -0.1478(3) 0.41420(14) 0.5337(2) 0.0315(7) Uani 1 1 d .
N1 N -0.0742(3) 0.4667(3) 0.7984(3) 0.0326(8) Uani 1 1 d .
C1 C -0.0501(5) 0.5140(2) 0.9305(4) 0.0355(10) Uani 1 1 d .
H1A H 0.0493 0.5315 0.9597 0.043 Uiso 1 1 calc R
C2 C -0.0755(4) 0.4538(4) 1.0339(3) 0.0401(10) Uani 1 1 d .
H2A H 0.0129 0.4289 1.0846 0.048 Uiso 1 1 calc R
H2B H -0.1201 0.4772 1.1022 0.048 Uiso 1 1 calc R
C3 C -0.1528(4) 0.4093(2) 0.8146(4) 0.0328(10) Uani 1 1 d .
C4 C -0.2305(4) 0.3546(2) 0.7116(4) 0.0290(9) Uani 1 1 d .
C5 C -0.3065(4) 0.2953(2) 0.7540(4) 0.0337(10) Uani 1 1 d .
H5A H -0.3007 0.2891 0.8504 0.040 Uiso 1 1 calc R
C6 C -0.3891(4) 0.2461(2) 0.6591(4) 0.0343(10) Uani 1 1 d .
C7 C -0.3999(4) 0.2607(2) 0.5178(4) 0.0329(10) Uani 1 1 d .
H7A H -0.4613 0.2290 0.4509 0.039 Uiso 1 1 calc R
C8 C -0.3274(4) 0.3182(2) 0.4681(4) 0.0294(10) Uani 1 1 d .
C9 C -0.2335(4) 0.3644(2) 0.5688(4) 0.0279(9) Uani 1 1 d .
C10 C -0.1492(5) 0.5850(3) 0.9177(4) 0.0413(11) Uani 1 1 d .
C11 C -0.3009(5) 0.5615(3) 0.8897(5) 0.0575(14) Uani 1 1 d .
H11A H -0.3587 0.6073 0.8886 0.086 Uiso 1 1 calc R
H11B H -0.3122 0.5264 0.9633 0.086 Uiso 1 1 calc R
H11C H -0.3301 0.5354 0.7992 0.086 Uiso 1 1 calc R
C12 C -0.1351(5) 0.6381(3) 0.8002(5) 0.0572(14) Uani 1 1 d .
H12A H -0.2033 0.6800 0.7894 0.086 Uiso 1 1 calc R
H12B H -0.1522 0.6088 0.7130 0.086 Uiso 1 1 calc R
H12C H -0.0405 0.6597 0.8225 0.086 Uiso 1 1 calc R
C13 C -0.1027(6) 0.6279(3) 1.0581(5) 0.0620(15) Uani 1 1 d .
H13A H -0.1666 0.6709 1.0587 0.093 Uiso 1 1 calc R
H13B H -0.0078 0.6477 1.0704 0.093 Uiso 1 1 calc R
H13C H -0.1043 0.5924 1.1344 0.093 Uiso 1 1 calc R
C14 C -0.4629(4) 0.1781(2) 0.7086(4) 0.0349(10) Uani 1 1 d .
C15 C -0.3526(5) 0.1180(3) 0.7737(6) 0.0705(17) Uani 1 1 d .
H15A H -0.2951 0.1069 0.7095 0.106 Uiso 1 1 calc R
H15B H -0.3987 0.0707 0.7917 0.106 Uiso 1 1 calc R
H15C H -0.2932 0.1378 0.8617 0.106 Uiso 1 1 calc R
C16 C -0.5734(6) 0.1406(3) 0.5908(6) 0.0653(16) Uani 1 1 d .
H16A H -0.5279 0.1138 0.5278 0.098 Uiso 1 1 calc R
H16B H -0.6361 0.1803 0.5388 0.098 Uiso 1 1 calc R
H16C H -0.6274 0.1036 0.6299 0.098 Uiso 1 1 calc R
C17 C -0.5375(6) 0.2047(3) 0.8171(6) 0.0692(17) Uani 1 1 d .
H17A H -0.4682 0.2213 0.9019 0.104 Uiso 1 1 calc R
H17B H -0.5925 0.1621 0.8397 0.104 Uiso 1 1 calc R
H17C H -0.5995 0.2479 0.7794 0.104 Uiso 1 1 calc R
C18 C -0.3480(4) 0.3319(2) 0.3105(4) 0.0346(10) Uani 1 1 d .
C19 C -0.3877(5) 0.4168(2) 0.2757(4) 0.0510(13) Uani 1 1 d .
H19A H -0.4725 0.4291 0.3042 0.077 Uiso 1 1 calc R
H19B H -0.4045 0.4250 0.1750 0.077 Uiso 1 1 calc R
H19C H -0.3113 0.4501 0.3256 0.077 Uiso 1 1 calc R
C20 C -0.4647(5) 0.2819(3) 0.2218(4) 0.0534(14) Uani 1 1 d .
H20A H -0.4381 0.2275 0.2351 0.080 Uiso 1 1 calc R
H20B H -0.4799 0.2955 0.1232 0.080 Uiso 1 1 calc R
H20C H -0.5509 0.2905 0.2502 0.080 Uiso 1 1 calc R
C21 C -0.2128(4) 0.3129(2) 0.2682(4) 0.0406(11) Uani 1 1 d .
H21A H -0.1876 0.2589 0.2903 0.061 Uiso 1 1 calc R
H21B H -0.1371 0.3463 0.3196 0.061 Uiso 1 1 calc R
H21C H -0.2278 0.3213 0.1678 0.061 Uiso 1 1 calc R
C22 C 0.1944(5) 0.3576(3) 0.7829(5) 0.0387(12) Uani 1 1 d .
C23 C 0.2906(4) 0.4150(3) 0.7680(4) 0.0397(11) Uani 1 1 d .
C24 C 0.2966(5) 0.4138(3) 0.6249(5) 0.0452(12) Uani 1 1 d .
C25 C 0.2041(5) 0.3574(3) 0.5544(4) 0.0420(11) Uani 1 1 d .
C26 C 0.1396(6) 0.3216(3) 0.6511(6) 0.0441(14) Uani 1 1 d .
C27 C 0.1689(5) 0.3349(2) 0.9205(4) 0.0473(13) Uani 1 1 d .
H27A H 0.2370 0.2957 0.9651 0.071 Uiso 1 1 calc R
H27B H 0.0743 0.3141 0.9047 0.071 Uiso 1 1 calc R
H27C H 0.1790 0.3802 0.9811 0.071 Uiso 1 1 calc R
C28 C 0.3832(4) 0.4615(5) 0.8841(4) 0.0598(12) Uani 1 1 d .
H28A H 0.4764 0.4382 0.9116 0.090 Uiso 1 1 calc R
H28B H 0.3431 0.4624 0.9643 0.090 Uiso 1 1 calc R
H28C H 0.3905 0.5143 0.8517 0.090 Uiso 1 1 calc R
C29 C 0.3955(4) 0.4616(5) 0.5655(4) 0.0597(12) Uani 1 1 d .
H29A H 0.4897 0.4399 0.5954 0.090 Uiso 1 1 calc R
H29B H 0.3967 0.5147 0.5993 0.090 Uiso 1 1 calc R
H29C H 0.3638 0.4612 0.4634 0.090 Uiso 1 1 calc R
C30 C 0.1896(5) 0.3317(3) 0.4057(5) 0.0594(15) Uani 1 1 d .
H30A H 0.2770 0.3078 0.3989 0.089 Uiso 1 1 calc R
H30B H 0.1690 0.3763 0.3434 0.089 Uiso 1 1 calc R
H30C H 0.1134 0.2942 0.3787 0.089 Uiso 1 1 calc R
C31 C 0.0460(5) 0.2512(2) 0.6240(5) 0.0497(12) Uani 1 1 d .
H31A H 0.1036 0.2046 0.6395 0.075 Uiso 1 1 calc R
H31B H -0.0115 0.2521 0.5273 0.075 Uiso 1 1 calc R
H31C H -0.0147 0.2514 0.6876 0.075 Uiso 1 1 calc R
C32 C 0.0332(5) 0.5095(3) 0.4103(4) 0.0481(12) Uani 1 1 d .
H32A H -0.0379 0.5501 0.3914 0.072 Uiso 1 1 calc R
H32B H 0.0069 0.4692 0.3392 0.072 Uiso 1 1 calc R
H32C H 0.1236 0.5314 0.4080 0.072 Uiso 1 1 calc R
C33 C 0.1430(6) 0.5759(3) 0.7003(5) 0.0454(15) Uani 1 1 d .
H33A H 0.0764 0.6164 0.6591 0.068 Uiso 1 1 calc R
H33B H 0.2297 0.5833 0.6721 0.068 Uiso 1 1 calc R
H33C H 0.1631 0.5783 0.8022 0.068 Uiso 1 1 calc R

loop_
_atom_site_aniso_label
_atom_site_aniso_U_11
_atom_site_aniso_U_22
_atom_site_aniso_U_33
_atom_site_aniso_U_23
_atom_site_aniso_U_13
_atom_site_aniso_U_12
Zr1 0.03626(19) 0.02604(17) 0.02478(17) 0.0009(3) 0.00610(13) -0.0030(3)
O1 0.066(2) 0.0356(19) 0.0201(16) -0.0059(13) 0.0118(15) -0.0148(16)
O2 0.0402(17) 0.0317(16) 0.0221(15) -0.0009(12) 0.0071(13) -0.0072(14)
N1 0.0376(18) 0.034(3) 0.0249(16) -0.004(2) 0.0054(13) 0.005(2)
C1 0.043(3) 0.030(2) 0.030(2) -0.0075(19) 0.004(2) 0.000(2)
C2 0.059(2) 0.037(2) 0.0253(19) -0.010(3) 0.0117(17) -0.008(4)
C3 0.044(3) 0.032(3) 0.022(2) 0.0028(19) 0.008(2) 0.000(2)
C4 0.038(3) 0.024(2) 0.026(2) -0.0022(18) 0.0087(19) -0.002(2)
C5 0.048(3) 0.030(2) 0.027(2) -0.0033(19) 0.016(2) -0.005(2)
C6 0.037(3) 0.032(3) 0.036(3) -0.005(2) 0.015(2) 0.000(2)
C7 0.036(3) 0.027(3) 0.036(3) -0.010(2) 0.011(2) -0.005(2)
C8 0.030(2) 0.027(2) 0.031(2) -0.0073(19) 0.0065(19) 0.0004(19)
C9 0.035(2) 0.023(2) 0.025(2) 0.0005(18) 0.0060(18) 0.0027(19)
C10 0.049(3) 0.038(3) 0.034(3) -0.009(2) 0.007(2) 0.002(2)
C11 0.047(3) 0.066(4) 0.059(4) -0.002(3) 0.013(3) 0.004(3)
C12 0.066(4) 0.042(3) 0.067(4) 0.007(3) 0.023(3) 0.012(3)
C13 0.087(4) 0.044(3) 0.057(3) -0.017(3) 0.022(3) -0.005(3)
C14 0.043(3) 0.021(2) 0.044(3) -0.0017(19) 0.018(2) -0.005(2)
C15 0.065(4) 0.041(3) 0.102(5) 0.023(3) 0.017(3) -0.004(3)
C16 0.074(4) 0.055(4) 0.069(4) -0.001(3) 0.022(3) -0.029(3)
C17 0.082(4) 0.053(4) 0.091(4) 0.000(3) 0.057(4) -0.018(3)
C18 0.035(3) 0.041(3) 0.024(2) 0.0004(19) 0.0017(19) -0.001(2)
C19 0.067(4) 0.050(3) 0.029(3) 0.011(2) 0.001(2) 0.011(3)
C20 0.054(3) 0.074(4) 0.028(3) -0.015(2) 0.002(2) -0.008(3)
C21 0.053(3) 0.039(3) 0.030(3) 0.000(2) 0.011(2) -0.005(2)
C22 0.033(3) 0.043(3) 0.033(3) 0.005(2) -0.003(2) 0.008(2)
C23 0.036(3) 0.043(3) 0.034(3) 0.005(2) -0.002(2) 0.003(2)
C24 0.043(3) 0.048(3) 0.047(3) 0.006(2) 0.015(2) 0.008(2)
C25 0.044(3) 0.043(3) 0.039(3) -0.009(2) 0.011(2) 0.006(2)
C26 0.048(3) 0.035(3) 0.044(3) -0.002(3) 0.004(3) 0.010(2)
C27 0.059(3) 0.038(3) 0.037(3) 0.010(2) 0.000(2) 0.012(2)
C28 0.048(2) 0.071(3) 0.049(3) 0.015(5) -0.009(2) -0.011(5)
C29 0.049(3) 0.078(3) 0.058(3) -0.009(5) 0.024(2) -0.001(5)
C30 0.061(4) 0.068(4) 0.049(3) -0.011(3) 0.013(3) 0.013(3)
C31 0.060(3) 0.027(2) 0.055(3) 0.001(2) 0.002(2) 0.008(3)
C32 0.059(3) 0.045(3) 0.038(3) 0.009(2) 0.009(2) -0.001(2)
C33 0.045(4) 0.043(4) 0.051(4) -0.008(3) 0.018(3) -0.011(3)

loop_
_atom_type_symbol
_atom_type_description
_atom_type_scat_dispersion_real
_atom_type_scat_dispersion_imag
_atom_type_scat_source
C C 0.0033 0.0016 'International Tables Vol C Tables 4.2.6.8 and 6.1.1.4'
H H 0.0000 0.0000 'International Tables Vol C Tables 4.2.6.8 and 6.1.1.4'
N N 0.0061 0.0033 'International Tables Vol C Tables 4.2.6.8 and 6.1.1.4'
O O 0.0106 0.0060 'International Tables Vol C Tables 4.2.6.8 and 6.1.1.4'
Zr Zr -2.9673 0.5597 'International Tables Vol C Tables 4.2.6.8 and 6.1.1.4'

loop_
_geom_angle_atom_site_label_1
_geom_angle_atom_site_label_2
_geom_angle_atom_site_label_3
_geom_angle
_geom_angle_publ_flag
O2 Zr1 C32 84.88(13) y
O2 Zr1 C33 136.59(15) y
C32 Zr1 C33 83.08(17) y
O2 Zr1 N1 74.38(11) y
C32 Zr1 N1 137.17(15) y
C33 Zr1 N1 86.90(18) y
O2 Zr1 C26 88.24(14) ?
C32 Zr1 C26 113.86(17) ?
C33 Zr1 C26 134.57(17) ?
N1 Zr1 C26 102.70(18) ?
O2 Zr1 C22 109.60(13) ?
C32 Zr1 C22 137.93(15) ?
C33 Zr1 C22 107.16(19) ?
N1 Zr1 C22 84.76(15) ?
C26 Zr1 C22 32.72(14) ?
O2 Zr1 C25 101.40(12) ?
C32 Zr1 C25 85.12(16) ?
C33 Zr1 C25 118.83(17) ?
N1 Zr1 C25 135.05(16) ?
C26 Zr1 C25 32.77(16) ?
C22 Zr1 C25 53.83(14) ?
O2 Zr1 C23 140.75(12) ?
C32 Zr1 C23 117.61(15) ?
C33 Zr1 C23 80.66(17) ?
N1 Zr1 C23 101.48(12) ?
C26 Zr1 C23 53.96(16) ?
C22 Zr1 C23 32.27(13) ?
C25 Zr1 C23 53.60(13) ?
O2 Zr1 C24 133.07(13) ?
C32 Zr1 C24 87.34(15) ?
C33 Zr1 C24 87.82(18) ?
N1 Zr1 C24 133.85(13) ?
C26 Zr1 C24 53.56(17) ?
C22 Zr1 C24 53.49(14) ?
C25 Zr1 C24 31.74(13) ?
C23 Zr1 C24 32.57(13) ?
C3 O1 C2 106.6(3) ?
C9 O2 Zr1 136.5(2) ?
C3 N1 C1 105.8(3) ?
C3 N1 Zr1 118.8(3) ?
C1 N1 Zr1 132.2(3) ?
N1 C1 C2 101.2(4) ?
N1 C1 C10 113.9(4) ?
C2 C1 C10 112.5(4) ?
N1 C1 H1A 109.7 ?
C2 C1 H1A 109.7 ?
C10 C1 H1A 109.7 ?
O1 C2 C1 103.2(3) ?
O1 C2 H2A 111.1 ?
C1 C2 H2A 111.1 ?
O1 C2 H2B 111.1 ?
C1 C2 H2B 111.1 ?
H2A C2 H2B 109.1 ?
N1 C3 O1 115.9(4) ?
N1 C3 C4 129.4(4) ?
O1 C3 C4 114.6(3) ?
C5 C4 C9 120.9(4) ?
C5 C4 C3 119.6(3) ?
C9 C4 C3 119.5(3) ?
C6 C5 C4 121.5(4) ?
C6 C5 H5A 119.3 ?
C4 C5 H5A 119.3 ?
C5 C6 C7 116.7(4) ?
C5 C6 C14 120.5(4) ?
C7 C6 C14 122.8(4) ?
C8 C7 C6 124.9(4) ?
C8 C7 H7A 117.5 ?
C6 C7 H7A 117.5 ?
C7 C8 C9 117.3(4) ?
C7 C8 C18 121.7(4) ?
C9 C8 C18 121.0(3) ?
O2 C9 C4 119.6(3) ?
O2 C9 C8 122.1(3) ?
C4 C9 C8 118.3(4) ?
C11 C10 C12 108.1(4) ?
C11 C10 C13 110.1(4) ?
C12 C10 C13 109.5(4) ?
C11 C10 C1 112.1(4) ?
C12 C10 C1 111.0(3) ?
C13 C10 C1 106.0(4) ?
C10 C11 H11A 109.5 ?
C10 C11 H11B 109.5 ?
H11A C11 H11B 109.5 ?
C10 C11 H11C 109.5 ?
H11A C11 H11C 109.5 ?
H11B C11 H11C 109.5 ?
C10 C12 H12A 109.5 ?
C10 C12 H12B 109.5 ?
H12A C12 H12B 109.5 ?
C10 C12 H12C 109.5 ?
H12A C12 H12C 109.5 ?
H12B C12 H12C 109.5 ?
C10 C13 H13A 109.5 ?
C10 C13 H13B 109.5 ?
H13A C13 H13B 109.5 ?
C10 C13 H13C 109.5 ?
H13A C13 H13C 109.5 ?
H13B C13 H13C 109.5 ?
C16 C14 C15 108.9(4) ?
C16 C14 C17 106.7(4) ?
C15 C14 C17 109.5(4) ?
C16 C14 C6 112.9(4) ?
C15 C14 C6 108.2(3) ?
C17 C14 C6 110.6(3) ?
C14 C15 H15A 109.5 ?
C14 C15 H15B 109.5 ?
H15A C15 H15B 109.5 ?
C14 C15 H15C 109.5 ?
H15A C15 H15C 109.5 ?
H15B C15 H15C 109.5 ?
C14 C16 H16A 109.5 ?
C14 C16 H16B 109.5 ?
H16A C16 H16B 109.5 ?
C14 C16 H16C 109.5 ?
H16A C16 H16C 109.5 ?
H16B C16 H16C 109.5 ?
C14 C17 H17A 109.5 ?
C14 C17 H17B 109.5 ?
H17A C17 H17B 109.5 ?
C14 C17 H17C 109.5 ?
H17A C17 H17C 109.5 ?
H17B C17 H17C 109.5 ?
C20 C18 C19 107.7(4) ?
C20 C18 C21 107.6(3) ?
C19 C18 C21 109.5(3) ?
C20 C18 C8 112.1(3) ?
C19 C18 C8 109.5(3) ?
C21 C18 C8 110.5(3) ?
C18 C19 H19A 109.5 ?
C18 C19 H19B 109.5 ?
H19A C19 H19B 109.5 ?
C18 C19 H19C 109.5 ?
H19A C19 H19C 109.5 ?
H19B C19 H19C 109.5 ?
C18 C20 H20A 109.5 ?
C18 C20 H20B 109.5 ?
H20A C20 H20B 109.5 ?
C18 C20 H20C 109.5 ?
H20A C20 H20C 109.5 ?
H20B C20 H20C 109.5 ?
C18 C21 H21A 109.5 ?
C18 C21 H21B 109.5 ?
H21A C21 H21B 109.5 ?
C18 C21 H21C 109.5 ?
H21A C21 H21C 109.5 ?
H21B C21 H21C 109.5 ?
C23 C22 C26 108.6(5) ?
C23 C22 C27 123.9(4) ?
C26 C22 C27 127.2(5) ?
C23 C22 Zr1 74.9(3) ?
C26 C22 Zr1 73.3(3) ?
C27 C22 Zr1 122.8(3) ?
C22 C23 C24 107.2(4) ?
C22 C23 C28 126.2(4) ?
C24 C23 C28 126.1(4) ?
C22 C23 Zr1 72.9(2) ?
C24 C23 Zr1 74.2(2) ?
C28 C23 Zr1 124.4(4) ?
C25 C24 C23 108.3(4) ?
C25 C24 C29 126.5(4) ?
C23 C24 C29 125.0(4) ?
C25 C24 Zr1 72.9(2) ?
C23 C24 Zr1 73.2(2) ?
C29 C24 Zr1 123.3(3) ?
C24 C25 C26 108.6(4) ?
C24 C25 C30 125.3(4) ?
C26 C25 C30 125.6(4) ?
C24 C25 Zr1 75.3(3) ?
C26 C25 Zr1 73.0(3) ?
C30 C25 Zr1 124.1(3) ?
C22 C26 C25 107.2(5) ?
C22 C26 C31 125.9(5) ?
C25 C26 C31 126.4(4) ?
C22 C26 Zr1 74.0(3) ?
C25 C26 Zr1 74.3(3) ?
C31 C26 Zr1 123.7(3) ?
C22 C27 H27A 109.5 ?
C22 C27 H27B 109.5 ?
H27A C27 H27B 109.5 ?
C22 C27 H27C 109.5 ?
H27A C27 H27C 109.5 ?
H27B C27 H27C 109.5 ?
C23 C28 H28A 109.5 ?
C23 C28 H28B 109.5 ?
H28A C28 H28B 109.5 ?
C23 C28 H28C 109.5 ?
H28A C28 H28C 109.5 ?
H28B C28 H28C 109.5 ?
C24 C29 H29A 109.5 ?
C24 C29 H29B 109.5 ?
H29A C29 H29B 109.5 ?
C24 C29 H29C 109.5 ?
H29A C29 H29C 109.5 ?
H29B C29 H29C 109.5 ?
C25 C30 H30A 109.5 ?
C25 C30 H30B 109.5 ?
H30A C30 H30B 109.5 ?
C25 C30 H30C 109.5 ?
H30A C30 H30C 109.5 ?
H30B C30 H30C 109.5 ?
C26 C31 H31A 109.5 ?
C26 C31 H31B 109.5 ?
H31A C31 H31B 109.5 ?
C26 C31 H31C 109.5 ?
H31A C31 H31C 109.5 ?
H31B C31 H31C 109.5 ?
Zr1 C32 H32A 109.5 ?
Zr1 C32 H32B 109.5 ?
H32A C32 H32B 109.5 ?
Zr1 C32 H32C 109.5 ?
H32A C32 H32C 109.5 ?
H32B C32 H32C 109.5 ?
Zr1 C33 H33A 109.5 ?
Zr1 C33 H33B 109.5 ?
H33A C33 H33B 109.5 ?
Zr1 C33 H33C 109.5 ?
H33A C33 H33C 109.5 ?
H33B C33 H33C 109.5 ?

loop_
_geom_bond_atom_site_label_1
_geom_bond_atom_site_label_2
_geom_bond_distance
_geom_bond_publ_flag
Zr1 O2 2.072(3) y
Zr1 C32 2.273(4) y
Zr1 C33 2.294(5) y
Zr1 N1 2.371(3) y
Zr1 C26 2.523(5) y
Zr1 C22 2.532(4) y
Zr1 C25 2.540(4) y
Zr1 C23 2.557(4) y
Zr1 C24 2.570(4) y
O1 C3 1.356(4) ?
O1 C2 1.446(5) ?
O2 C9 1.323(4) ?
N1 C3 1.302(6) ?
N1 C1 1.513(5) ?
C1 C2 1.532(6) ?
C1 C10 1.562(6) ?
C1 H1A 1.0000 ?
C2 H2A 0.9900 ?
C2 H2B 0.9900 ?
C3 C4 1.460(5) ?
C4 C5 1.405(5) ?
C4 C9 1.421(5) ?
C5 C6 1.374(5) ?
C5 H5A 0.9500 ?
C6 C7 1.402(5) ?
C6 C14 1.537(5) ?
C7 C8 1.396(5) ?
C7 H7A 0.9500 ?
C8 C9 1.423(5) ?
C8 C18 1.543(5) ?
C10 C11 1.513(6) ?
C10 C12 1.523(6) ?
C10 C13 1.542(6) ?
C11 H11A 0.9800 ?
C11 H11B 0.9800 ?
C11 H11C 0.9800 ?
C12 H12A 0.9800 ?
C12 H12B 0.9800 ?
C12 H12C 0.9800 ?
C13 H13A 0.9800 ?
C13 H13B 0.9800 ?
C13 H13C 0.9800 ?
C14 C16 1.525(6) ?
C14 C15 1.528(6) ?
C14 C17 1.530(6) ?
C15 H15A 0.9800 ?
C15 H15B 0.9800 ?
C15 H15C 0.9800 ?
C16 H16A 0.9800 ?
C16 H16B 0.9800 ?
C16 H16C 0.9800 ?
C17 H17A 0.9800 ?
C17 H17B 0.9800 ?
C17 H17C 0.9800 ?
C18 C20 1.530(5) ?
C18 C19 1.542(6) ?
C18 C21 1.543(5) ?
C19 H19A 0.9800 ?
C19 H19B 0.9800 ?
C19 H19C 0.9800 ?
C20 H20A 0.9800 ?
C20 H20B 0.9800 ?
C20 H20C 0.9800 ?
C21 H21A 0.9800 ?
C21 H21B 0.9800 ?
C21 H21C 0.9800 ?
C22 C23 1.415(6) ?
C22 C26 1.424(6) ?
C22 C27 1.505(6) ?
C23 C24 1.438(5) ?
C23 C28 1.507(6) ?
C24 C25 1.398(6) ?
C24 C29 1.518(7) ?
C25 C26 1.428(7) ?
C25 C30 1.514(6) ?
C26 C31 1.517(7) ?
C27 H27A 0.9800 ?
C27 H27B 0.9800 ?
C27 H27C 0.9800 ?
C28 H28A 0.9800 ?
C28 H28B 0.9800 ?
C28 H28C 0.9800 ?
C29 H29A 0.9800 ?
C29 H29B 0.9800 ?
C29 H29C 0.9800 ?
C30 H30A 0.9800 ?
C30 H30B 0.9800 ?
C30 H30C 0.9800 ?
C31 H31A 0.9800 ?
C31 H31B 0.9800 ?
C31 H31C 0.9800 ?
C32 H32A 0.9800 ?
C32 H32B 0.9800 ?
C32 H32C 0.9800 ?
C33 H33A 0.9800 ?
C33 H33B 0.9800 ?
C33 H33C 0.9800 ?
